data_7124292
loop_
_publ_author_name
'Giese, Steven'
'Buzsaki, Daniel'
'Nyulaszi, Laszlo'
'Muller, Christian'

_publ_section_title
;
 Four Consecutive Reactions in one Pot: Cascade Formation of an
 Unprecedented Triphosphatricyclo[3.2.1.02,7]oct-3-ene
;
_journal_name_full 'Chemical Communications'
_journal_paper_doi 10.1039/C9CC07462G
_journal_year 2019
_chemical_formula_sum 'C10 H6 O4'
_chemical_formula_weight 190.15
_space_group_crystal_system orthorhombic
_space_group_IT_number 43
_space_group_name_Hall 'F 2 -2d'
_space_group_name_H-M_alt 'F d d 2'
_symmetry_space_group_name_Hall 'F 2 -2d'
_symmetry_space_group_name_H-M 'F d d 2'
_atom_sites_solution_hydrogens geom
_audit_creation_method SHELXL-2014/7
_audit_update_record
;
2019-02-14 deposited with the CCDC.    2019-10-09 downloaded from the CCDC.
;
_cell_angle_alpha 90
_cell_angle_beta 90
_cell_angle_gamma 90
_cell_formula_units_Z 8
_cell_length_a 20.886(2)
_cell_length_b 21.280(3)
_cell_length_c 3.6073(4)
_cell_measurement_reflns_used 2440
_cell_measurement_temperature 101(2)
_cell_measurement_theta_max 25.11
_cell_measurement_theta_min 2.73
_cell_volume 1603.3(3)
_computing_cell_refinement 'Bruker SAINT'
_computing_data_collection 'Bruker APEX2'
_computing_data_reduction 'Bruker SAINT'
_computing_molecular_graphics 'Bruker SHELXTL'
_computing_publication_material 'Bruker SHELXTL'
_computing_structure_refinement 'SHELXL-2014 (Sheldrick 2014)'
_computing_structure_solution 'SHELXS-97 (Sheldrick 2008)'
_diffrn_ambient_temperature 101(2)
_diffrn_measured_fraction_theta_full 1.000
_diffrn_measured_fraction_theta_max 0.995
_diffrn_measurement_device_type 'Bruker APEX-II CCD'
_diffrn_measurement_method '\f and \w scans'
_diffrn_radiation_type MoK\a
_diffrn_radiation_wavelength 0.71073
_diffrn_reflns_av_R_equivalents 0.0310
_diffrn_reflns_av_unetI/netI 0.0226
_diffrn_reflns_Laue_measured_fraction_full 1.000
_diffrn_reflns_Laue_measured_fraction_max 0.995
_diffrn_reflns_limit_h_max 24
_diffrn_reflns_limit_h_min -24
_diffrn_reflns_limit_k_max 24
_diffrn_reflns_limit_k_min -24
_diffrn_reflns_limit_l_max 4
_diffrn_reflns_limit_l_min -3
_diffrn_reflns_number 3485
_diffrn_reflns_point_group_measured_fraction_full 1.000
_diffrn_reflns_point_group_measured_fraction_max 0.995
_diffrn_reflns_theta_full 25.242
_diffrn_reflns_theta_max 25.368
_diffrn_reflns_theta_min 2.733
_diffrn_source 'sealed tube'
_exptl_absorpt_coefficient_mu 0.124
_exptl_absorpt_correction_T_max 0.7452
_exptl_absorpt_correction_T_min 0.6876
_exptl_absorpt_correction_type multi-scan
_exptl_crystal_colour colorless
_exptl_crystal_density_diffrn 1.576
_exptl_crystal_description plate
_exptl_crystal_F_000 784
_exptl_crystal_size_max 0.460
_exptl_crystal_size_mid 0.040
_exptl_crystal_size_min 0.030
_refine_diff_density_max 0.122
_refine_diff_density_min -0.216
_refine_diff_density_rms 0.050
_refine_ls_abs_structure_details
;
 Refined as an inversion twin.
;
_refine_ls_extinction_method none
_refine_ls_goodness_of_fit_ref 1.119
_refine_ls_hydrogen_treatment constr
_refine_ls_matrix_type full
_refine_ls_number_parameters 65
_refine_ls_number_reflns 696
_refine_ls_number_restraints 1
_refine_ls_restrained_S_all 1.118
_refine_ls_R_factor_all 0.0315
_refine_ls_R_factor_gt 0.0279
_refine_ls_shift/su_max 0.000
_refine_ls_shift/su_mean 0.000
_refine_ls_structure_factor_coef Fsqd
_refine_ls_weighting_details 'w=1/[\s^2^(Fo^2^)+(0.0445P)^2^+0.9557P] where P=(Fo^2^+2Fc^2^)/3'
_refine_ls_weighting_scheme calc
_refine_ls_wR_factor_gt 0.0697
_refine_ls_wR_factor_ref 0.0727
_reflns_Friedel_coverage 0.708
_reflns_Friedel_fraction_full 1.000
_reflns_Friedel_fraction_max 0.993
_reflns_number_gt 658
_reflns_number_total 696
_reflns_threshold_expression 'I > 2\s(I)'
_cod_data_source_file c9cc07462g2.cif
_cod_data_source_block shelx_CCDC1
_cod_original_cell_volume 1603.2(3)
_cod_database_code 7124292
_shelx_shelxl_version_number 2014/7
_shelx_space_group_comment
;
The symmetry employed for this shelxl refinement is uniquely defined
by the following loop, which should always be used as a source of
symmetry information in preference to the above space-group names.
They are only intended as comments.
;
_shelx_estimated_absorpt_t_min 0.945
_shelx_estimated_absorpt_t_max 0.996

loop_
_space_group_symop_operation_xyz
'x, y, z'
'-x, -y, z'
'x+1/4, -y+1/4, z+1/4'
'-x+1/4, y+1/4, z+1/4'
'x, y+1/2, z+1/2'
'-x, -y+1/2, z+1/2'
'x+1/4, -y+3/4, z+3/4'
'-x+1/4, y+3/4, z+3/4'
'x+1/2, y, z+1/2'
'-x+1/2, -y, z+1/2'
'x+3/4, -y+1/4, z+3/4'
'-x+3/4, y+1/4, z+3/4'
'x+1/2, y+1/2, z'
'-x+1/2, -y+1/2, z'
'x+3/4, -y+3/4, z+1/4'
'-x+3/4, y+3/4, z+1/4'

loop_
_atom_site_label
_atom_site_type_symbol
_atom_site_fract_x
_atom_site_fract_y
_atom_site_fract_z
_atom_site_U_iso_or_equiv
_atom_site_adp_type
_atom_site_occupancy
_atom_site_site_symmetry_order
_atom_site_calc_flag
_atom_site_refinement_flags_posn
_atom_site_refinement_flags_adp
O1 O 0.33203(7) 0.63204(7) 0.4577(5) 0.0190(4) Uani 1 1 d . .
O2 O 0.36058(7) 0.72822(7) 0.3035(5) 0.0198(4) Uani 1 1 d . .
C1 C 0.31911(10) 0.69562(10) 0.4369(7) 0.0147(5) Uani 1 1 d . .
C2 C 0.25679(9) 0.71599(10) 0.5718(6) 0.0132(5) Uani 1 1 d . .
C5 C 0.22989(10) 0.60723(10) 0.6972(7) 0.0189(5) Uani 1 1 d . .
H5 H 0.1997 0.5769 0.7799 0.023 Uiso 1 1 calc R U
C3 C 0.21419(9) 0.67227(10) 0.6917(7) 0.0160(5) Uani 1 1 d . .
H3 H 0.1731 0.6854 0.7735 0.019 Uiso 1 1 calc R U
C4 C 0.28785(10) 0.58987(11) 0.5838(7) 0.0209(6) Uani 1 1 d . .
H4 H 0.2989 0.5466 0.5908 0.025 Uiso 1 1 calc R U

loop_
_atom_site_aniso_label
_atom_site_aniso_U_11
_atom_site_aniso_U_22
_atom_site_aniso_U_33
_atom_site_aniso_U_23
_atom_site_aniso_U_13
_atom_site_aniso_U_12
O1 0.0138(7) 0.0149(8) 0.0284(10) 0.0005(7) 0.0023(7) 0.0017(6)
O2 0.0142(7) 0.0201(8) 0.0252(10) 0.0007(7) 0.0046(7) -0.0006(6)
C1 0.0140(10) 0.0161(11) 0.0141(12) -0.0014(9) -0.0014(9) 0.0006(9)
C2 0.0109(10) 0.0170(11) 0.0119(12) -0.0012(9) -0.0023(9) 0.0003(8)
C5 0.0175(10) 0.0195(11) 0.0197(12) 0.0030(10) -0.0006(10) -0.0022(9)
C3 0.0128(10) 0.0213(12) 0.0140(12) 0.0000(9) -0.0010(9) 0.0011(9)
C4 0.0223(11) 0.0143(11) 0.0261(16) 0.0024(10) -0.0015(10) -0.0013(9)

loop_
_atom_type_symbol
_atom_type_description
_atom_type_scat_dispersion_real
_atom_type_scat_dispersion_imag
_atom_type_scat_source
C C 0.0033 0.0016 'International Tables Vol C Tables 4.2.6.8 and 6.1.1.4'
H H 0.0000 0.0000 'International Tables Vol C Tables 4.2.6.8 and 6.1.1.4'
O O 0.0106 0.0060 'International Tables Vol C Tables 4.2.6.8 and 6.1.1.4'

loop_
_geom_angle_atom_site_label_1
_geom_angle_atom_site_label_2
_geom_angle_atom_site_label_3
_geom_angle
_geom_angle_site_symmetry_3
C4 O1 C1 122.00(17) .
O2 C1 O1 116.33(19) .
O2 C1 C2 127.0(2) .
O1 C1 C2 116.62(18) .
C3 C2 C1 119.23(19) .
C3 C2 C2 123.1(2) 14_565
C1 C2 C2 117.6(2) 14_565
C4 C5 C3 118.4(2) .
C4 C5 H5 120.8 .
C3 C5 H5 120.8 .
C2 C3 C5 121.33(19) .
C2 C3 H3 119.3 .
C5 C3 H3 119.3 .
C5 C4 O1 122.3(2) .
C5 C4 H4 118.8 .
O1 C4 H4 118.8 .

loop_
_geom_bond_atom_site_label_1
_geom_bond_atom_site_label_2
_geom_bond_distance
_geom_bond_site_symmetry_2
O1 C4 1.365(3) .
O1 C1 1.382(3) .
O2 C1 1.210(3) .
C1 C2 1.456(3) .
C2 C3 1.358(3) .
C2 C2 1.475(4) 14_565
C5 C4 1.330(3) .
C5 C3 1.423(3) .
C5 H5 0.9500 .
C3 H3 0.9500 .
C4 H4 0.9500 .
